data_4309011
loop_
_publ_author_name
'Maxim N. Sokolov'
'Artyom L. Gushchin'
'Dmitrii Yu. Naumov'
'Olga A. Gerasko'
'Vladimir P. Fedin'

_publ_contact_author_address
;Institute of Inorganic Chemistry,
SB Russian Academy of Sciences,
Academition Lavrentiev Avenue 3,
Novosibirsk 90,
630090 Russia
;
_publ_contact_author_email d.y.naumov@ngs.ru
_publ_contact_author_fax 7(3832)344489
_publ_contact_author_name 'Dmitry Yu. Naumov'
_publ_contact_author_phone 7(3832)344466
_publ_section_title
;
Cluster Oxalate Complexes [M3(\m3-Q)(\m2-Q2)3(C2O4)3]2- and
[Mo3(\m3-Q)(\m2-Q)3(C2O4)3(H2O)3]2- (M = Mo, W; Q = S, Se):
Mechanochemical Synthesis and Crystal Structure
;
_journal_name_full 'Inorganic Chemistry'
_journal_page_first 2431
_journal_page_last 2436
_journal_paper_doi 10.1021/ic0488637
_journal_volume 44
_journal_year 2005
_chemical_formula_moiety 'C6 Mo3 O12 S7, Cl0.5, 3.5(H2 O), Cs2.5'
_chemical_formula_sum 'C6 H7 Cl0.5 Cs2.5 Mo3 O15.5 S7'
_chemical_formula_weight 1189.36
_space_group_IT_number 14
_symmetry_cell_setting monoclinic
_symmetry_Int_Tables_number 14
_symmetry_space_group_name_Hall '-P 2yn'
_symmetry_space_group_name_H-M 'P 1 21/n 1'
_atom_sites_solution_hydrogens geom
_atom_sites_solution_primary direct
_atom_sites_solution_secondary difmap
_audit_creation_method SHELXL-97
_cell_angle_alpha 90.00
_cell_angle_beta 91.3310(10)
_cell_angle_gamma 90.00
_cell_formula_units_Z 8
_cell_length_a 14.0054(3)
_cell_length_b 16.1190(4)
_cell_length_c 23.8186(5)
_cell_measurement_reflns_used 8007
_cell_measurement_temperature 296(2)
_cell_measurement_theta_max 27.51
_cell_measurement_theta_min 2.53
_cell_volume 5375.7(2)
_computing_cell_refinement 'Bruker SAINT'
_computing_data_collection 'Bruker APEX2'
_computing_data_reduction 'Bruker SAINT'
_computing_molecular_graphics 'Bruker SHELXTL'
_computing_publication_material 'Bruker SHELXTL'
_computing_structure_refinement 'Bruker SHELXTL'
_computing_structure_solution 'Bruker SHELXTL'
_diffrn_ambient_temperature 296(2)
_diffrn_detector_area_resol_mean 25
_diffrn_measured_fraction_theta_full 0.991
_diffrn_measured_fraction_theta_max 0.991
_diffrn_measurement_device_type 'Bruker Nonius X8Apex CCD area-detector'
_diffrn_measurement_method '\f and \w scans'
_diffrn_radiation_monochromator graphite
_diffrn_radiation_probe x-ray
_diffrn_radiation_source 'fine-focus sealed tube'
_diffrn_radiation_type MoK\a
_diffrn_radiation_wavelength 0.71073
_diffrn_reflns_av_R_equivalents 0.0254
_diffrn_reflns_av_sigmaI/netI 0.0241
_diffrn_reflns_limit_h_max 16
_diffrn_reflns_limit_h_min -16
_diffrn_reflns_limit_k_max 19
_diffrn_reflns_limit_k_min -19
_diffrn_reflns_limit_l_max 28
_diffrn_reflns_limit_l_min -22
_diffrn_reflns_number 35905
_diffrn_reflns_theta_full 25.00
_diffrn_reflns_theta_max 25.35
_diffrn_reflns_theta_min 1.93
_diffrn_standards_decay_% 0
_exptl_absorpt_coefficient_mu 5.371
_exptl_absorpt_correction_T_max 0.3768
_exptl_absorpt_correction_T_min 0.3124
_exptl_absorpt_correction_type empirical
_exptl_absorpt_process_details 'Bruker SADABS'
_exptl_crystal_colour red
_exptl_crystal_density_diffrn 2.939
_exptl_crystal_density_method 'not measured'
_exptl_crystal_description prism
_exptl_crystal_F_000 4408
_exptl_crystal_size_max 0.25
_exptl_crystal_size_mid 0.24
_exptl_crystal_size_min 0.20
_refine_diff_density_max 2.226
_refine_diff_density_min -2.564
_refine_diff_density_rms 0.157
_refine_ls_extinction_method none
_refine_ls_goodness_of_fit_ref 1.067
_refine_ls_hydrogen_treatment mixed
_refine_ls_matrix_type full
_refine_ls_number_parameters 631
_refine_ls_number_reflns 9753
_refine_ls_number_restraints 54
_refine_ls_restrained_S_all 1.078
_refine_ls_R_factor_all 0.0392
_refine_ls_R_factor_gt 0.0333
_refine_ls_shift/su_max 0.001
_refine_ls_shift/su_mean 0.000
_refine_ls_structure_factor_coef Fsqd
_refine_ls_weighting_details 'calc w=1/[\s^2^(Fo^2^)+(0.0543P)^2^+19.7096P] where P=(Fo^2^+2Fc^2^)/3'
_refine_ls_weighting_scheme calc
_refine_ls_wR_factor_gt 0.0948
_refine_ls_wR_factor_ref 0.0979
_reflns_number_gt 8446
_reflns_number_total 9753
_reflns_threshold_expression >2sigma(I)
_cod_data_source_file ic0488637si20050204_023859.cif
_cod_data_source_block ag131
_cod_depositor_comments
;
The following automatic conversions were performed:

data name '_atom_site_symetry_multiplicity' was replaced with
'_atom_site_symmetry_multiplicity' as specified in the replacement
file 'data/replacement-values/replacement_tags.lst'.

Automatic conversion script
Id: cif_correct_tags 9268 2022-04-12 08:56:07Z antanas 
;
_cod_original_sg_symbol_H-M 'P 21/n'
_cod_original_formula_sum 'C6 H7 Cl0.50 Cs2.50 Mo3 O15.50 S7'
_cod_database_code 4309011

loop_
_symmetry_equiv_pos_as_xyz
'x, y, z'
'-x+1/2, y+1/2, -z+1/2'
'-x, -y, -z'
'x-1/2, -y-1/2, z-1/2'

loop_
_atom_site_label
_atom_site_type_symbol
_atom_site_fract_x
_atom_site_fract_y
_atom_site_fract_z
_atom_site_U_iso_or_equiv
_atom_site_adp_type
_atom_site_occupancy
_atom_site_symmetry_multiplicity
_atom_site_calc_flag
_atom_site_refinement_flags
_atom_site_disorder_assembly
_atom_site_disorder_group
Cs1 Cs 0.54413(8) 0.54515(4) 0.23411(4) 0.1270(4) Uani 1 1 d U . .
Cs2 Cs 0.23589(4) 0.51022(3) -0.11385(2) 0.05101(13) Uani 1 1 d . . .
Cs3 Cs 0.42012(5) 0.98792(4) -0.11543(2) 0.06973(17) Uani 1 1 d . . .
Cs4 Cs 0.06288(4) 0.62332(3) 0.21029(2) 0.05702(14) Uani 1 1 d . . .
Cs5 Cs 0.29505(3) 0.71917(3) -0.281194(17) 0.04831(13) Uani 1 1 d . . .
Mo1 Mo 0.16626(3) 0.32077(3) 0.042276(19) 0.02392(11) Uani 1 1 d . . .
Mo2 Mo 0.12016(3) 0.34042(3) 0.151881(19) 0.02294(11) Uani 1 1 d . . .
Mo3 Mo 0.30713(3) 0.32944(3) 0.123184(19) 0.02397(11) Uani 1 1 d . . .
Mo4 Mo 0.27012(3) 0.77488(3) -0.013245(19) 0.02171(11) Uani 1 1 d . . .
Mo5 Mo 0.40590(3) 0.76201(3) 0.069970(19) 0.02244(11) Uani 1 1 d . . .
Mo6 Mo 0.23008(3) 0.82428(3) 0.093039(19) 0.02348(11) Uani 1 1 d . . .
Cl1 Cl 0.20313(12) 0.56958(9) 0.08790(7) 0.0413(4) Uani 1 1 d . . .
S11 S -0.00027(10) 0.32163(10) 0.07533(6) 0.0327(3) Uani 1 1 d . . .
S12 S 0.07040(10) 0.43217(10) 0.07698(6) 0.0303(3) Uani 1 1 d . . .
S21 S 0.25525(10) 0.33891(11) 0.22146(6) 0.0330(3) Uani 1 1 d . . .
S22 S 0.23995(10) 0.44329(9) 0.17362(6) 0.0302(3) Uani 1 1 d . . .
S31 S 0.33729(10) 0.30215(11) 0.02235(6) 0.0343(3) Uani 1 1 d . . .
S32 S 0.29507(10) 0.41916(10) 0.04302(6) 0.0306(3) Uani 1 1 d . . .
S41 S 0.43403(10) 0.72513(10) -0.02979(6) 0.0304(3) Uani 1 1 d . . .
S42 S 0.34780(10) 0.64822(9) 0.01438(6) 0.0281(3) Uani 1 1 d . . .
S51 S 0.36451(10) 0.81902(10) 0.16248(6) 0.0321(3) Uani 1 1 d . . .
S52 S 0.30348(10) 0.70852(10) 0.14020(6) 0.0310(3) Uani 1 1 d . . .
S61 S 0.11706(10) 0.84209(10) 0.01210(6) 0.0309(3) Uani 1 1 d . . .
S62 S 0.13911(10) 0.72457(9) 0.04025(6) 0.0273(3) Uani 1 1 d . . .
S123 S 0.19356(10) 0.22168(9) 0.11373(6) 0.0288(3) Uani 1 1 d . . .
S456 S 0.34323(10) 0.88838(9) 0.03434(6) 0.0273(3) Uani 1 1 d . . .
O11 O 0.1337(3) 0.2171(3) -0.00823(18) 0.0369(10) Uani 1 1 d . . .
O12 O 0.1339(3) 0.3719(3) -0.03804(17) 0.0369(10) Uani 1 1 d . . .
O13 O 0.0912(4) 0.1745(3) -0.0938(2) 0.0507(13) Uani 1 1 d . . .
O14 O 0.0958(4) 0.3426(4) -0.12674(19) 0.0573(14) Uani 1 1 d . . .
O21 O 0.0484(3) 0.2537(3) 0.20073(17) 0.0325(9) Uani 1 1 d . . .
O22 O 0.0289(3) 0.4144(3) 0.20186(17) 0.0344(9) Uani 1 1 d . . .
O23 O -0.0559(3) 0.2372(3) 0.26917(19) 0.0455(12) Uani 1 1 d . . .
O24 O -0.0783(4) 0.4090(3) 0.2705(2) 0.0505(12) Uani 1 1 d . . .
O31 O 0.4002(3) 0.2336(3) 0.14878(19) 0.0372(10) Uani 1 1 d . . .
O32 O 0.4403(3) 0.3905(3) 0.13956(17) 0.0343(9) Uani 1 1 d . . .
O33 O 0.5418(4) 0.2047(4) 0.1863(2) 0.0554(13) Uani 1 1 d . . .
O34 O 0.5900(3) 0.3719(3) 0.1701(2) 0.0473(12) Uani 1 1 d . . .
O41 O 0.2771(3) 0.8498(3) -0.08497(16) 0.0329(9) Uani 1 1 d . . .
O42 O 0.2155(3) 0.6988(3) -0.07889(16) 0.0289(9) Uani 1 1 d . . .
O43 O 0.2488(4) 0.8559(3) -0.17699(19) 0.0471(12) Uani 1 1 d . . .
O44 O 0.1847(3) 0.6898(3) -0.17034(17) 0.0386(10) Uani 1 1 d . . .
O51 O 0.5355(3) 0.8265(3) 0.07536(17) 0.0310(9) Uani 1 1 d . . .
O52 O 0.5055(3) 0.6733(3) 0.10337(18) 0.0352(10) Uani 1 1 d . . .
O53 O 0.6865(3) 0.8207(4) 0.1054(2) 0.0507(13) Uani 1 1 d . . .
O54 O 0.6561(3) 0.6542(3) 0.1328(2) 0.0446(12) Uani 1 1 d . . .
O61 O 0.1987(3) 0.9444(3) 0.12091(19) 0.0390(10) Uani 1 1 d . . .
O62 O 0.1221(3) 0.8054(3) 0.15312(17) 0.0340(9) Uani 1 1 d . . .
O63 O 0.1123(5) 1.0172(4) 0.1798(3) 0.086(2) Uani 1 1 d . . .
O64 O 0.0255(3) 0.8687(4) 0.2125(2) 0.0537(13) Uani 1 1 d . . .
C11 C 0.1118(4) 0.2300(5) -0.0609(3) 0.0373(15) Uani 1 1 d . . .
C12 C 0.1126(4) 0.3203(5) -0.0785(3) 0.0384(15) Uani 1 1 d . . .
C21 C -0.0121(4) 0.2817(4) 0.2371(2) 0.0308(13) Uani 1 1 d . . .
C22 C -0.0239(4) 0.3762(4) 0.2374(2) 0.0336(14) Uani 1 1 d . . .
C31 C 0.4865(4) 0.2539(4) 0.1657(3) 0.0362(14) Uani 1 1 d . . .
C32 C 0.5110(4) 0.3463(4) 0.1587(2) 0.0350(14) Uani 1 1 d . . .
C41 C 0.2480(4) 0.8186(4) -0.1326(3) 0.0337(14) Uani 1 1 d . . .
C42 C 0.2128(4) 0.7294(4) -0.1292(2) 0.0300(13) Uani 1 1 d . . .
C51 C 0.6095(4) 0.7885(4) 0.0985(2) 0.0334(14) Uani 1 1 d . . .
C52 C 0.5918(4) 0.6978(4) 0.1139(2) 0.0319(13) Uani 1 1 d . . .
C61 C 0.1333(5) 0.9519(5) 0.1585(3) 0.0432(16) Uani 1 1 d . . .
C62 C 0.0868(4) 0.8692(4) 0.1772(3) 0.0381(15) Uani 1 1 d . . .
O1W O 0.5435(6) 0.6319(6) 0.3787(4) 0.107(3) Uani 1 1 d U . .
O2W O 0.6754(11) 0.4732(8) 0.3491(7) 0.092(4) Uani 0.50 1 d PU . .
O3W O 0.4553(5) 0.4941(4) -0.0586(3) 0.0775(18) Uani 1 1 d U . .
O4W O 0.1853(8) 0.4560(6) -0.2362(3) 0.135(4) Uani 1 1 d U . .
O5W O 0.5725(7) 0.8990(6) -0.0358(4) 0.120(3) Uani 1 1 d U . .
O6W O 0.6373(5) 0.9495(5) -0.1637(3) 0.091(2) Uani 1 1 d U . .
O7W O 0.2305(11) 0.0616(7) 0.0149(7) 0.090(4) Uani 0.50 1 d PU . .
O8W O 0.2843(7) 0.6383(6) 0.2576(3) 0.110(3) Uani 1 1 d U . .

loop_
_atom_site_aniso_label
_atom_site_aniso_U_11
_atom_site_aniso_U_22
_atom_site_aniso_U_33
_atom_site_aniso_U_23
_atom_site_aniso_U_13
_atom_site_aniso_U_12
Cs1 0.1720(9) 0.0539(4) 0.1606(8) 0.0152(4) 0.1219(7) -0.0001(4)
Cs2 0.0603(3) 0.0391(2) 0.0539(3) -0.0030(2) 0.0061(2) 0.0031(2)
Cs3 0.0945(4) 0.0548(3) 0.0599(3) 0.0070(3) 0.0020(3) -0.0281(3)
Cs4 0.0589(3) 0.0664(3) 0.0459(3) 0.0000(2) 0.0029(2) 0.0119(2)
Cs5 0.0445(3) 0.0728(3) 0.0275(2) 0.0043(2) -0.00183(18) -0.0053(2)
Mo1 0.0196(2) 0.0333(3) 0.0188(2) -0.00234(19) 0.00075(18) -0.00153(19)
Mo2 0.0192(2) 0.0310(3) 0.0186(2) -0.00117(18) 0.00207(18) -0.00168(18)
Mo3 0.0178(2) 0.0333(3) 0.0208(2) 0.00010(19) 0.00017(18) -0.00032(19)
Mo4 0.0185(2) 0.0283(3) 0.0183(2) -0.00072(18) -0.00028(17) -0.00077(18)
Mo5 0.0174(2) 0.0298(3) 0.0200(2) -0.00281(18) -0.00111(17) 0.00083(18)
Mo6 0.0197(2) 0.0294(3) 0.0214(2) -0.00395(19) 0.00056(18) 0.00151(18)
Cl1 0.0490(9) 0.0268(7) 0.0484(9) 0.0045(7) 0.0069(7) -0.0062(7)
S11 0.0203(7) 0.0481(9) 0.0298(8) -0.0042(7) 0.0002(6) -0.0065(6)
S12 0.0267(7) 0.0358(8) 0.0286(7) 0.0015(6) 0.0005(6) 0.0036(6)
S21 0.0285(7) 0.0513(9) 0.0191(7) 0.0021(6) -0.0019(6) -0.0026(7)
S22 0.0275(7) 0.0348(8) 0.0284(7) -0.0059(6) 0.0006(6) -0.0043(6)
S31 0.0233(7) 0.0522(10) 0.0277(8) -0.0060(7) 0.0064(6) 0.0028(6)
S32 0.0255(7) 0.0395(8) 0.0268(7) 0.0036(6) 0.0020(6) -0.0053(6)
S41 0.0211(7) 0.0449(9) 0.0256(7) -0.0056(6) 0.0047(5) 0.0009(6)
S42 0.0283(7) 0.0294(7) 0.0267(7) -0.0048(6) -0.0020(6) 0.0019(6)
S51 0.0278(7) 0.0466(9) 0.0219(7) -0.0077(6) -0.0017(6) -0.0002(6)
S52 0.0288(7) 0.0383(8) 0.0260(7) 0.0034(6) 0.0014(6) 0.0013(6)
S61 0.0234(7) 0.0384(8) 0.0307(8) 0.0015(6) -0.0024(6) 0.0063(6)
S62 0.0226(7) 0.0356(8) 0.0236(7) -0.0014(6) 0.0013(5) -0.0034(6)
S123 0.0271(7) 0.0301(8) 0.0292(7) -0.0010(6) 0.0021(6) -0.0009(6)
S456 0.0249(7) 0.0275(7) 0.0295(7) -0.0010(6) -0.0006(6) -0.0016(5)
O11 0.040(2) 0.040(2) 0.030(2) -0.0054(19) 0.0012(19) -0.0043(19)
O12 0.037(2) 0.051(3) 0.022(2) 0.0007(19) -0.0002(18) 0.001(2)
O13 0.046(3) 0.066(3) 0.041(3) -0.023(3) -0.003(2) -0.004(2)
O14 0.059(3) 0.088(4) 0.024(2) 0.002(2) -0.010(2) -0.008(3)
O21 0.031(2) 0.036(2) 0.031(2) 0.0032(18) 0.0091(17) -0.0037(18)
O22 0.033(2) 0.039(2) 0.032(2) -0.0036(19) 0.0035(18) 0.0013(19)
O23 0.039(3) 0.065(3) 0.033(2) 0.014(2) 0.009(2) -0.002(2)
O24 0.047(3) 0.068(3) 0.037(3) -0.006(2) 0.015(2) 0.011(2)
O31 0.028(2) 0.041(3) 0.043(3) 0.003(2) -0.0021(18) 0.0036(18)
O32 0.023(2) 0.044(3) 0.035(2) 0.0020(19) -0.0031(17) -0.0023(18)
O33 0.038(3) 0.068(3) 0.060(3) 0.012(3) -0.010(2) 0.010(3)
O34 0.028(2) 0.070(3) 0.044(3) 0.001(2) -0.001(2) -0.005(2)
O41 0.037(2) 0.036(2) 0.025(2) 0.0035(17) -0.0007(17) -0.0088(18)
O42 0.027(2) 0.039(2) 0.0205(19) -0.0011(17) -0.0011(16) -0.0044(17)
O43 0.054(3) 0.058(3) 0.030(2) 0.014(2) 0.001(2) 0.001(2)
O44 0.039(2) 0.052(3) 0.025(2) -0.004(2) -0.0028(18) -0.004(2)
O51 0.0199(19) 0.041(2) 0.032(2) 0.0010(18) -0.0044(16) -0.0040(17)
O52 0.027(2) 0.042(3) 0.037(2) -0.0001(19) -0.0072(18) 0.0063(18)
O53 0.025(2) 0.077(4) 0.049(3) 0.011(3) -0.008(2) -0.011(2)
O54 0.031(2) 0.058(3) 0.044(3) -0.005(2) -0.007(2) 0.020(2)
O61 0.037(2) 0.036(2) 0.044(3) -0.009(2) 0.003(2) 0.0038(19)
O62 0.027(2) 0.046(3) 0.030(2) -0.0030(19) 0.0073(17) 0.0015(18)
O63 0.094(5) 0.056(4) 0.109(5) -0.035(4) 0.052(4) 0.003(3)
O64 0.043(3) 0.080(4) 0.039(3) -0.011(3) 0.020(2) 0.008(3)
C11 0.021(3) 0.061(4) 0.030(3) -0.013(3) 0.001(2) -0.004(3)
C12 0.026(3) 0.064(5) 0.026(3) -0.007(3) 0.000(2) -0.004(3)
C21 0.027(3) 0.044(4) 0.021(3) 0.003(3) -0.003(2) -0.002(3)
C22 0.026(3) 0.055(4) 0.020(3) -0.005(3) 0.003(2) 0.000(3)
C31 0.022(3) 0.057(4) 0.030(3) 0.006(3) 0.002(2) 0.006(3)
C32 0.024(3) 0.059(4) 0.022(3) -0.004(3) 0.002(2) 0.002(3)
C41 0.026(3) 0.047(4) 0.028(3) 0.006(3) 0.000(2) -0.001(3)
C42 0.018(3) 0.049(4) 0.023(3) -0.003(3) -0.002(2) 0.002(2)
C51 0.025(3) 0.055(4) 0.020(3) -0.007(3) 0.001(2) -0.001(3)
C52 0.028(3) 0.045(4) 0.023(3) -0.005(3) 0.003(2) 0.005(3)
C61 0.040(4) 0.048(4) 0.042(4) -0.014(3) 0.005(3) 0.010(3)
C62 0.030(3) 0.056(4) 0.029(3) -0.008(3) -0.001(3) 0.010(3)
O1W 0.084(5) 0.116(6) 0.120(6) 0.008(5) -0.012(4) 0.004(5)
O2W 0.091(8) 0.044(6) 0.142(11) 0.014(7) -0.002(8) -0.019(6)
O3W 0.082(4) 0.064(4) 0.086(4) -0.003(3) -0.006(4) 0.002(3)
O4W 0.203(9) 0.132(7) 0.068(5) -0.015(5) -0.008(5) 0.081(7)
O5W 0.122(6) 0.112(6) 0.126(6) 0.043(5) 0.018(5) 0.002(5)
O6W 0.082(5) 0.097(5) 0.094(5) -0.002(4) -0.007(4) -0.014(4)
O7W 0.112(9) 0.041(6) 0.115(9) 0.008(6) -0.023(8) 0.029(6)
O8W 0.148(7) 0.106(6) 0.075(5) 0.009(4) -0.033(5) -0.003(5)

loop_
_atom_type_symbol
_atom_type_description
_atom_type_scat_dispersion_real
_atom_type_scat_dispersion_imag
_atom_type_scat_source
C C 0.0033 0.0016 'International Tables Vol C Tables 4.2.6.8 and 6.1.1.4'
H H 0.0000 0.0000 'International Tables Vol C Tables 4.2.6.8 and 6.1.1.4'
O O 0.0106 0.0060 'International Tables Vol C Tables 4.2.6.8 and 6.1.1.4'
S S 0.1246 0.1234 'International Tables Vol C Tables 4.2.6.8 and 6.1.1.4'
Cl Cl 0.1484 0.1585 'International Tables Vol C Tables 4.2.6.8 and 6.1.1.4'
Mo Mo -1.6832 0.6857 'International Tables Vol C Tables 4.2.6.8 and 6.1.1.4'
Cs Cs -0.3680 2.1192 'International Tables Vol C Tables 4.2.6.8 and 6.1.1.4'

loop_
_geom_angle_atom_site_label_1
_geom_angle_atom_site_label_2
_geom_angle_atom_site_label_3
_geom_angle
_geom_angle_site_symmetry_1
_geom_angle_site_symmetry_3
_geom_angle_publ_flag
O63 Cs1 O23 101.67(15) 2_545 2 ?
O63 Cs1 O34 109.83(15) 2_545 . ?
O23 Cs1 O34 146.51(12) 2 . ?
O63 Cs1 O64 52.38(15) 2_545 2_545 ?
O23 Cs1 O64 153.35(12) 2 2_545 ?
O34 Cs1 O64 59.98(12) . 2_545 ?
O63 Cs1 O54 154.00(14) 2_545 . ?
O23 Cs1 O54 55.95(11) 2 . ?
O34 Cs1 O54 90.67(12) . . ?
O64 Cs1 O54 150.65(12) 2_545 . ?
O63 Cs1 O2W 78.3(3) 2_545 . ?
O23 Cs1 O2W 109.1(2) 2 . ?
O34 Cs1 O2W 88.6(3) . . ?
O64 Cs1 O2W 63.9(2) 2_545 . ?
O54 Cs1 O2W 119.3(3) . . ?
O63 Cs1 O32 91.82(17) 2_545 . ?
O23 Cs1 O32 133.54(12) 2 . ?
O34 Cs1 O32 37.11(10) . . ?
O64 Cs1 O32 61.74(11) 2_545 . ?
O54 Cs1 O32 95.70(11) . . ?
O2W Cs1 O32 117.2(2) . . ?
O63 Cs1 C32 96.56(17) 2_545 . ?
O23 Cs1 C32 149.21(13) 2 . ?
O34 Cs1 C32 18.59(12) . . ?
O64 Cs1 C32 53.15(13) 2_545 . ?
O54 Cs1 C32 99.10(13) . . ?
O2W Cs1 C32 98.8(2) . . ?
O32 Cs1 C32 20.30(11) . . ?
O63 Cs1 O1W 54.5(2) 2_545 . ?
O23 Cs1 O1W 69.45(16) 2 . ?
O34 Cs1 O1W 139.65(16) . . ?
O64 Cs1 O1W 87.73(17) 2_545 . ?
O54 Cs1 O1W 118.31(16) . . ?
O2W Cs1 O1W 53.6(3) . . ?
O32 Cs1 O1W 145.22(15) . . ?
C32 Cs1 O1W 140.65(17) . . ?
O63 Cs1 O52 122.81(15) 2_545 . ?
O23 Cs1 O52 55.82(11) 2 . ?
O34 Cs1 O52 96.29(11) . . ?
O64 Cs1 O52 139.41(12) 2_545 . ?
O54 Cs1 O52 35.79(9) . . ?
O2W Cs1 O52 154.3(2) . . ?
O32 Cs1 O52 79.43(10) . . ?
C32 Cs1 O52 93.43(12) . . ?
O1W Cs1 O52 123.80(15) . . ?
O63 Cs1 O4W 136.1(2) 2_545 3_665 ?
O23 Cs1 O4W 87.21(18) 2 3_665 ?
O34 Cs1 O4W 78.08(16) . 3_665 ?
O64 Cs1 O4W 107.32(18) 2_545 3_665 ?
O54 Cs1 O4W 62.20(16) . 3_665 ?
O2W Cs1 O4W 58.4(3) . 3_665 ?
O32 Cs1 O4W 112.94(15) . 3_665 ?
C32 Cs1 O4W 96.67(17) . 3_665 ?
O1W Cs1 O4W 90.79(18) . 3_665 ?
O52 Cs1 O4W 97.92(15) . 3_665 ?
O63 Cs1 C52 136.92(16) 2_545 . ?
O23 Cs1 C52 48.10(12) 2 . ?
O34 Cs1 C52 99.25(13) . . ?
O64 Cs1 C52 154.63(13) 2_545 . ?
O54 Cs1 C52 18.07(11) . . ?
O2W Cs1 C52 134.8(2) . . ?
O32 Cs1 C52 92.95(11) . . ?
C32 Cs1 C52 102.41(13) . . ?
O1W Cs1 C52 116.94(17) . . ?
O52 Cs1 C52 19.49(11) . . ?
O4W Cs1 C52 79.73(17) 3_665 . ?
O54 Cs2 O4W 73.94(18) 3_665 . ?
O54 Cs2 O42 155.41(11) 3_665 . ?
O4W Cs2 O42 119.78(18) . . ?
O54 Cs2 O12 73.33(12) 3_665 . ?
O4W Cs2 O12 103.7(2) . . ?
O42 Cs2 O12 118.23(10) . . ?
O54 Cs2 O44 143.49(12) 3_665 . ?
O4W Cs2 O44 79.64(19) . . ?
O42 Cs2 O44 40.26(10) . . ?
O12 Cs2 O44 138.45(11) . . ?
O54 Cs2 O3W 62.59(14) 3_665 . ?
O4W Cs2 O3W 122.5(2) . . ?
O42 Cs2 O3W 93.40(13) . . ?
O12 Cs2 O3W 98.12(14) . . ?
O44 Cs2 O3W 115.12(14) . . ?
O54 Cs2 O14 65.31(14) 3_665 . ?
O4W Cs2 O14 64.3(2) . . ?
O42 Cs2 O14 137.94(12) . . ?
O12 Cs2 O14 39.38(11) . . ?
O44 Cs2 O14 123.72(12) . . ?
O3W Cs2 O14 120.47(15) . . ?
O54 Cs2 O34 93.67(13) 3_665 3_665 ?
O4W Cs2 O34 86.4(2) . 3_665 ?
O42 Cs2 O34 68.65(11) . 3_665 ?
O12 Cs2 O34 160.18(11) . 3_665 ?
O44 Cs2 O34 59.55(11) . 3_665 ?
O3W Cs2 O34 62.23(15) . 3_665 ?
O14 Cs2 O34 147.23(12) . 3_665 ?
O54 Cs2 C42 151.45(13) 3_665 . ?
O4W Cs2 C42 99.5(2) . . ?
O42 Cs2 C42 21.13(11) . . ?
O12 Cs2 C42 134.63(12) . . ?
O44 Cs2 C42 20.07(11) . . ?
O3W Cs2 C42 101.48(14) . . ?
O14 Cs2 C42 137.60(13) . . ?
O34 Cs2 C42 57.90(13) 3_665 . ?
O54 Cs2 C12 63.06(14) 3_665 . ?
O4W Cs2 C12 83.2(2) . . ?
O42 Cs2 C12 134.71(12) . . ?
O12 Cs2 C12 20.87(12) . . ?
O44 Cs2 C12 138.05(13) . . ?
O3W Cs2 C12 106.42(15) . . ?
O14 Cs2 C12 19.69(12) . . ?
O34 Cs2 C12 156.36(14) 3_665 . ?
C42 Cs2 C12 144.91(14) . . ?
O54 Cs2 S42 113.45(9) 3_665 . ?
O4W Cs2 S42 159.1(2) . . ?
O42 Cs2 S42 46.56(7) . . ?
O12 Cs2 S42 97.23(8) . . ?
O44 Cs2 S42 84.34(8) . . ?
O3W Cs2 S42 53.74(12) . . ?
O14 Cs2 S42 136.51(8) . . ?
O34 Cs2 S42 73.85(9) 3_665 . ?
C42 Cs2 S42 64.35(9) . . ?
C12 Cs2 S42 117.72(10) . . ?
O54 Cs2 S32 74.67(9) 3_665 . ?
O4W Cs2 S32 142.56(19) . . ?
O42 Cs2 S32 97.02(7) . . ?
O12 Cs2 S32 47.29(8) . . ?
O44 Cs2 S32 137.23(8) . . ?
O3W Cs2 S32 56.16(13) . . ?
O14 Cs2 S32 84.25(8) . . ?
O34 Cs2 S32 115.51(8) 3_665 . ?
C42 Cs2 S32 117.78(9) . . ?
C12 Cs2 S32 64.60(10) . . ?
S42 Cs2 S32 56.10(3) . . ?
O41 Cs3 O5W 87.99(18) . . ?
O41 Cs3 O24 126.37(12) . 4_675 ?
O5W Cs3 O24 136.84(19) . 4_675 ?
O41 Cs3 O51 136.56(11) . 3_675 ?
O5W Cs3 O51 97.0(2) . 3_675 ?
O24 Cs3 O51 76.19(12) 4_675 3_675 ?
O41 Cs3 O6W 123.27(16) . . ?
O5W Cs3 O6W 61.0(2) . . ?
O24 Cs3 O6W 77.18(16) 4_675 . ?
O51 Cs3 O6W 95.97(15) 3_675 . ?
O41 Cs3 O53 110.16(11) . 3_675 ?
O5W Cs3 O53 130.7(2) . 3_675 ?
O24 Cs3 O53 66.60(13) 4_675 3_675 ?
O51 Cs3 O53 38.86(10) 3_675 3_675 ?
O6W Cs3 O53 126.27(16) . 3_675 ?
O41 Cs3 O43 38.72(10) . . ?
O5W Cs3 O43 114.9(2) . . ?
O24 Cs3 O43 88.75(12) 4_675 . ?
O51 Cs3 O43 145.08(11) 3_675 . ?
O6W Cs3 O43 111.36(15) . . ?
O53 Cs3 O43 106.25(11) 3_675 . ?
O41 Cs3 O2W 63.8(2) . 4_575 ?
O5W Cs3 O2W 148.5(3) . 4_575 ?
O24 Cs3 O2W 74.4(3) 4_675 4_575 ?
O51 Cs3 O2W 94.9(2) 3_675 4_575 ?
O6W Cs3 O2W 146.1(3) . 4_575 ?
O53 Cs3 O2W 56.1(2) 3_675 4_575 ?
O43 Cs3 O2W 50.4(2) . 4_575 ?
O41 Cs3 O33 65.84(12) . 3_665 ?
O5W Cs3 O33 77.5(2) . 3_665 ?
O24 Cs3 O33 92.64(13) 4_675 3_665 ?
O51 Cs3 O33 157.27(11) 3_675 3_665 ?
O6W Cs3 O33 61.93(15) . 3_665 ?
O53 Cs3 O33 151.71(11) 3_675 3_665 ?
O43 Cs3 O33 51.96(11) . 3_665 ?
O2W Cs3 O33 101.1(2) 4_575 3_665 ?
O41 Cs3 C51 127.49(12) . 3_675 ?
O5W Cs3 C51 117.2(2) . 3_675 ?
O24 Cs3 C51 65.32(13) 4_675 3_675 ?
O51 Cs3 C51 20.78(11) 3_675 3_675 ?
O6W Cs3 C51 109.16(16) . 3_675 ?
O53 Cs3 C51 19.27(12) 3_675 3_675 ?
O43 Cs3 C51 124.57(12) . 3_675 ?
O2W Cs3 C51 75.0(2) 4_575 3_675 ?
O33 Cs3 C51 157.93(13) 3_665 3_675 ?
O41 Cs3 C41 19.99(12) . . ?
O5W Cs3 C41 99.3(2) . . ?
O24 Cs3 C41 108.16(13) 4_675 . ?
O51 Cs3 C41 148.72(12) 3_675 . ?
O6W Cs3 C41 115.28(16) . . ?
O53 Cs3 C41 113.02(12) 3_675 . ?
O43 Cs3 C41 19.42(12) . . ?
O2W Cs3 C41 58.5(2) 4_575 . ?
O33 Cs3 C41 53.50(13) 3_665 . ?
C51 Cs3 C41 132.27(14) 3_675 . ?
O41 Cs3 S456 47.63(8) . . ?
O5W Cs3 S456 59.05(16) . . ?
O24 Cs3 S456 163.41(10) 4_675 . ?
O51 Cs3 S456 99.23(8) 3_675 . ?
O6W Cs3 S456 119.35(14) . . ?
O53 Cs3 S456 99.69(9) 3_675 . ?
O43 Cs3 S456 86.27(7) . . ?
O2W Cs3 S456 90.3(3) 4_575 . ?
O33 Cs3 S456 96.69(9) 3_665 . ?
C51 Cs3 S456 104.99(9) 3_675 . ?
C41 Cs3 S456 67.51(10) . . ?
O14 Cs4 O33 95.19(14) 3_565 2 ?
O14 Cs4 O8W 153.33(18) 3_565 . ?
O33 Cs4 O8W 98.77(18) 2 . ?
O14 Cs4 O62 75.90(13) 3_565 . ?
O33 Cs4 O62 94.38(13) 2 . ?
O8W Cs4 O62 80.46(17) . . ?
O14 Cs4 O6W 149.88(17) 3_565 4_576 ?
O33 Cs4 O6W 65.93(16) 2 4_576 ?
O8W Cs4 O6W 56.6(2) . 4_576 ?
O62 Cs4 O6W 126.45(16) . 4_576 ?
O14 Cs4 O22 92.38(14) 3_565 . ?
O33 Cs4 O22 112.78(12) 2 . ?
O8W Cs4 O22 102.87(17) . . ?
O62 Cs4 O22 151.44(10) . . ?
O6W Cs4 O22 75.38(15) 4_576 . ?
O14 Cs4 Cl1 85.29(11) 3_565 . ?
O33 Cs4 Cl1 168.93(11) 2 . ?
O8W Cs4 Cl1 76.75(16) . . ?
O62 Cs4 Cl1 74.98(7) . . ?
O6W Cs4 Cl1 117.85(13) 4_576 . ?
O22 Cs4 Cl1 78.22(7) . . ?
O14 Cs4 C31 106.00(15) 3_565 2 ?
O33 Cs4 C31 18.17(13) 2 2 ?
O8W Cs4 C31 82.93(19) . 2 ?
O62 Cs4 C31 83.04(13) . 2 ?
O6W Cs4 C31 63.08(17) 4_576 2 ?
O22 Cs4 C31 125.46(13) . 2 ?
Cl1 Cs4 C31 152.10(10) . 2 ?
O14 Cs4 O4W 59.90(16) 3_565 3_565 ?
O33 Cs4 O4W 64.49(15) 2 3_565 ?
O8W Cs4 O4W 146.7(2) . 3_565 ?
O62 Cs4 O4W 127.02(15) . 3_565 ?
O6W Cs4 O4W 90.21(18) 4_576 3_565 ?
O22 Cs4 O4W 63.00(15) . 3_565 ?
Cl1 Cs4 O4W 124.38(13) . 3_565 ?
C31 Cs4 O4W 82.66(16) 2 3_565 ?
O14 Cs4 S22 116.71(11) 3_565 . ?
O33 Cs4 S22 141.45(11) 2 . ?
O8W Cs4 S22 62.28(16) . . ?
O62 Cs4 S22 113.18(7) . . ?
O6W Cs4 S22 75.90(13) 4_576 . ?
O22 Cs4 S22 49.07(7) . . ?
Cl1 Cs4 S22 45.11(3) . . ?
C31 Cs4 S22 136.67(10) 2 . ?
O4W Cs4 S22 112.04(14) 3_565 . ?
O14 Cs4 S52 106.03(11) 3_565 . ?
O33 Cs4 S52 125.78(10) 2 . ?
O8W Cs4 S52 47.63(15) . . ?
O62 Cs4 S52 46.88(7) . . ?
O6W Cs4 S52 104.08(13) 4_576 . ?
O22 Cs4 S52 115.40(7) . . ?
Cl1 Cs4 S52 44.09(3) . . ?
C31 Cs4 S52 108.04(10) 2 . ?
O4W Cs4 S52 164.88(12) 3_565 . ?
S22 Cs4 S52 67.79(3) . . ?
O14 Cs4 Cs5 47.68(11) 3_565 4_576 ?
O33 Cs4 Cs5 48.53(10) 2 4_576 ?
O8W Cs4 Cs5 135.92(16) . 4_576 ?
O62 Cs4 Cs5 74.96(7) . 4_576 ?
O6W Cs4 Cs5 113.25(13) 4_576 4_576 ?
O22 Cs4 Cs5 116.18(7) . 4_576 ?
Cl1 Cs4 Cs5 128.91(3) . 4_576 ?
C31 Cs4 Cs5 58.44(10) 2 4_576 ?
O4W Cs4 Cs5 54.25(13) 3_565 4_576 ?
S22 Cs4 Cs5 161.79(3) . 4_576 ?
S52 Cs4 Cs5 121.81(3) . 4_576 ?
O44 Cs5 O53 117.22(12) . 4_575 ?
O44 Cs5 O14 152.04(13) . 2_554 ?
O53 Cs5 O14 77.16(13) 4_575 2_554 ?
O44 Cs5 O43 51.24(12) . . ?
O53 Cs5 O43 131.80(12) 4_575 . ?
O14 Cs5 O43 100.98(13) 2_554 . ?
O44 Cs5 O34 60.74(11) . 3_665 ?
O53 Cs5 O34 142.52(14) 4_575 3_665 ?
O14 Cs5 O34 123.39(12) 2_554 3_665 ?
O43 Cs5 O34 78.81(12) . 3_665 ?
O44 Cs5 O33 80.28(12) . 3_665 ?
O53 Cs5 O33 161.84(14) 4_575 3_665 ?
O14 Cs5 O33 84.90(13) 2_554 3_665 ?
O43 Cs5 O33 54.33(12) . 3_665 ?
O34 Cs5 O33 48.74(13) 3_665 3_665 ?
O44 Cs5 O23 57.29(11) . 3_565 ?
O53 Cs5 O23 70.14(12) 4_575 3_565 ?
O14 Cs5 O23 113.09(12) 2_554 3_565 ?
O43 Cs5 O23 66.64(12) . 3_565 ?
O34 Cs5 O23 117.89(11) 3_665 3_565 ?
O33 Cs5 O23 120.70(12) 3_665 3_565 ?
O44 Cs5 O54 107.90(12) . 4_575 ?
O53 Cs5 O54 49.91(13) 4_575 4_575 ?
O14 Cs5 O54 61.42(11) 2_554 4_575 ?
O43 Cs5 O54 86.31(12) . 4_575 ?
O34 Cs5 O54 164.96(12) 3_665 4_575 ?
O33 Cs5 O54 122.68(12) 3_665 4_575 ?
O23 Cs5 O54 52.65(11) 3_565 4_575 ?
O44 Cs5 O13 159.27(12) . 2_554 ?
O53 Cs5 O13 56.19(12) 4_575 2_554 ?
O14 Cs5 O13 48.69(13) 2_554 2_554 ?
O43 Cs5 O13 149.11(12) . 2_554 ?
O34 Cs5 O13 111.01(11) 3_665 2_554 ?
O33 Cs5 O13 109.18(12) 3_665 2_554 ?
O23 Cs5 O13 125.35(11) 3_565 2_554 ?
O54 Cs5 O13 82.98(11) 4_575 2_554 ?
O44 Cs5 O2W 108.6(3) . 3_665 ?
O53 Cs5 O2W 58.9(3) 4_575 3_665 ?
O14 Cs5 O2W 99.3(3) 2_554 3_665 ?
O43 Cs5 O2W 158.9(3) . 3_665 ?
O34 Cs5 O2W 85.3(3) 3_665 3_665 ?
O33 Cs5 O2W 122.5(3) 3_665 3_665 ?
O23 Cs5 O2W 110.0(3) 3_565 3_665 ?
O54 Cs5 O2W 108.5(3) 4_575 3_665 ?
O13 Cs5 O2W 50.6(3) 2_554 3_665 ?
O44 Cs5 O64 116.43(11) . 4_675 ?
O53 Cs5 O64 107.86(12) 4_575 4_675 ?
O14 Cs5 O64 77.26(12) 2_554 4_675 ?
O43 Cs5 O64 118.79(12) . 4_675 ?
O34 Cs5 O64 56.14(11) 3_665 4_675 ?
O33 Cs5 O64 64.70(13) 3_665 4_675 ?
O23 Cs5 O64 167.97(12) 3_565 4_675 ?
O54 Cs5 O64 135.55(11) 4_575 4_675 ?
O13 Cs5 O64 56.26(11) 2_554 4_675 ?
O2W Cs5 O64 60.7(3) 3_665 4_675 ?
O44 Cs5 O24 55.44(11) . 3_565 ?
O53 Cs5 O24 63.96(12) 4_575 3_565 ?
O14 Cs5 O24 140.00(11) 2_554 3_565 ?
O43 Cs5 O24 98.15(11) . 3_565 ?
O34 Cs5 O24 94.59(11) 3_665 3_565 ?
O33 Cs5 O24 134.20(12) 3_665 3_565 ?
O23 Cs5 O24 45.89(12) 3_565 3_565 ?
O54 Cs5 O24 85.34(11) 4_575 3_565 ?
O13 Cs5 O24 109.70(11) 2_554 3_565 ?
O2W Cs5 O24 69.2(2) 3_665 3_565 ?
O64 Cs5 O24 122.24(12) 4_675 3_565 ?
O11 Mo1 O12 75.75(17) . . ?
O11 Mo1 S123 84.49(13) . . ?
O12 Mo1 S123 160.21(13) . . ?
O11 Mo1 S12 132.51(13) . . ?
O12 Mo1 S12 84.88(12) . . ?
S123 Mo1 S12 109.92(5) . . ?
O11 Mo1 S32 133.00(12) . . ?
O12 Mo1 S32 83.97(13) . . ?
S123 Mo1 S32 109.43(5) . . ?
S12 Mo1 S32 85.96(5) . . ?
O11 Mo1 S31 89.55(13) . . ?
O12 Mo1 S31 93.53(12) . . ?
S123 Mo1 S31 85.11(5) . . ?
S12 Mo1 S31 135.19(6) . . ?
S32 Mo1 S31 49.48(6) . . ?
O11 Mo1 S11 89.58(13) . . ?
O12 Mo1 S11 95.82(12) . . ?
S123 Mo1 S11 84.98(5) . . ?
S12 Mo1 S11 49.35(5) . . ?
S32 Mo1 S11 134.91(6) . . ?
S31 Mo1 S11 170.09(6) . . ?
O11 Mo1 Mo2 126.00(12) . . ?
O12 Mo1 Mo2 140.26(12) . . ?
S123 Mo1 Mo2 54.89(4) . . ?
S12 Mo1 Mo2 55.65(4) . . ?
S32 Mo1 Mo2 96.37(4) . . ?
S31 Mo1 Mo2 116.80(4) . . ?
S11 Mo1 Mo2 56.56(4) . . ?
O11 Mo1 Mo3 126.04(12) . . ?
O12 Mo1 Mo3 138.79(12) . . ?
S123 Mo1 Mo3 54.75(4) . . ?
S12 Mo1 Mo3 96.86(4) . . ?
S32 Mo1 Mo3 55.28(4) . . ?
S31 Mo1 Mo3 56.89(4) . . ?
S11 Mo1 Mo3 116.46(4) . . ?
Mo2 Mo1 Mo3 60.038(17) . . ?
O21 Mo2 O22 76.17(16) . . ?
O21 Mo2 S123 83.77(12) . . ?
O22 Mo2 S123 159.93(12) . . ?
O21 Mo2 S22 133.05(12) . . ?
O22 Mo2 S22 85.33(12) . . ?
S123 Mo2 S22 109.47(5) . . ?
O21 Mo2 S12 133.49(12) . . ?
O22 Mo2 S12 84.44(12) . . ?
S123 Mo2 S12 109.48(5) . . ?
S22 Mo2 S12 85.67(5) . . ?
O21 Mo2 S11 90.00(12) . . ?
O22 Mo2 S11 94.16(12) . . ?
S123 Mo2 S11 84.99(5) . . ?
S22 Mo2 S11 134.66(6) . . ?
S12 Mo2 S11 49.33(5) . . ?
O21 Mo2 S21 89.47(12) . . ?
O22 Mo2 S21 95.17(12) . . ?
S123 Mo2 S21 85.26(5) . . ?
S22 Mo2 S21 49.26(5) . . ?
S12 Mo2 S21 134.63(6) . . ?
S11 Mo2 S21 170.24(6) . . ?
O21 Mo2 Mo1 125.70(12) . . ?
O22 Mo2 Mo1 139.40(12) . . ?
S123 Mo2 Mo1 54.71(4) . . ?
S22 Mo2 Mo1 96.13(4) . . ?
S12 Mo2 Mo1 55.39(4) . . ?
S11 Mo2 Mo1 56.75(4) . . ?
S21 Mo2 Mo1 116.38(4) . . ?
O21 Mo2 Mo3 124.94(12) . . ?
O22 Mo2 Mo3 140.17(12) . . ?
S123 Mo2 Mo3 54.73(4) . . ?
S22 Mo2 Mo3 55.25(4) . . ?
S12 Mo2 Mo3 96.73(4) . . ?
S11 Mo2 Mo3 116.72(4) . . ?
S21 Mo2 Mo3 56.37(4) . . ?
Mo1 Mo2 Mo3 60.110(16) . . ?
O31 Mo3 O32 75.69(17) . . ?
O31 Mo3 S123 84.19(13) . . ?
O32 Mo3 S123 159.87(12) . . ?
O31 Mo3 S22 131.67(13) . . ?
O32 Mo3 S22 84.68(12) . . ?
S123 Mo3 S22 109.84(5) . . ?
O31 Mo3 S32 134.90(13) . . ?
O32 Mo3 S32 84.99(12) . . ?
S123 Mo3 S32 109.43(5) . . ?
S22 Mo3 S32 85.19(5) . . ?
O31 Mo3 S21 87.97(13) . . ?
O32 Mo3 S21 94.20(12) . . ?
S123 Mo3 S21 85.62(5) . . ?
S22 Mo3 S21 49.52(5) . . ?
S32 Mo3 S21 134.42(6) . . ?
O31 Mo3 S31 91.84(13) . . ?
O32 Mo3 S31 95.20(12) . . ?
S123 Mo3 S31 84.66(5) . . ?
S22 Mo3 S31 134.15(6) . . ?
S32 Mo3 S31 49.33(6) . . ?
S21 Mo3 S31 170.25(6) . . ?
O31 Mo3 Mo2 124.56(12) . . ?
O32 Mo3 Mo2 139.78(12) . . ?
S123 Mo3 Mo2 54.78(4) . . ?
S22 Mo3 Mo2 55.57(4) . . ?
S32 Mo3 Mo2 96.32(4) . . ?
S21 Mo3 Mo2 56.88(4) . . ?
S31 Mo3 Mo2 116.04(4) . . ?
O31 Mo3 Mo1 126.89(12) . . ?
O32 Mo3 Mo1 140.01(11) . . ?
S123 Mo3 Mo1 54.62(4) . . ?
S22 Mo3 Mo1 96.16(4) . . ?
S32 Mo3 Mo1 55.41(4) . . ?
S21 Mo3 Mo1 116.63(4) . . ?
S31 Mo3 Mo1 56.31(4) . . ?
Mo2 Mo3 Mo1 59.852(16) . . ?
O41 Mo4 O42 75.78(16) . . ?
O41 Mo4 S456 85.26(12) . . ?
O42 Mo4 S456 160.84(11) . . ?
O41 Mo4 S42 133.22(13) . . ?
O42 Mo4 S42 82.15(12) . . ?
S456 Mo4 S42 109.72(5) . . ?
O41 Mo4 S62 132.69(12) . . ?
O42 Mo4 S62 85.92(11) . . ?
S456 Mo4 S62 109.50(5) . . ?
S42 Mo4 S62 85.08(5) . . ?
O41 Mo4 S41 89.78(12) . . ?
O42 Mo4 S41 90.88(11) . . ?
S456 Mo4 S41 86.22(5) . . ?
S42 Mo4 S41 49.49(5) . . ?
S62 Mo4 S41 134.39(5) . . ?
O41 Mo4 S61 90.19(12) . . ?
O42 Mo4 S61 97.64(11) . . ?
S456 Mo4 S61 85.01(5) . . ?
S42 Mo4 S61 133.78(5) . . ?
S62 Mo4 S61 49.05(5) . . ?
S41 Mo4 S61 171.21(5) . . ?
O41 Mo4 Mo5 126.32(11) . . ?
O42 Mo4 Mo5 136.74(11) . . ?
S456 Mo4 Mo5 54.86(4) . . ?
S42 Mo4 Mo5 55.29(4) . . ?
S62 Mo4 Mo5 96.74(4) . . ?
S41 Mo4 Mo5 57.03(4) . . ?
S61 Mo4 Mo5 116.59(4) . . ?
O41 Mo4 Mo6 127.10(12) . . ?
O42 Mo4 Mo6 141.01(11) . . ?
S456 Mo4 Mo6 55.00(4) . . ?
S42 Mo4 Mo6 95.49(4) . . ?
S62 Mo4 Mo6 55.17(4) . . ?
S41 Mo4 Mo6 117.05(4) . . ?
S61 Mo4 Mo6 56.66(4) . . ?
Mo5 Mo4 Mo6 60.079(16) . . ?
O51 Mo5 O52 75.63(16) . . ?
O51 Mo5 S456 84.75(12) . . ?
O52 Mo5 S456 160.37(12) . . ?
O51 Mo5 S52 132.07(12) . . ?
O52 Mo5 S52 83.99(13) . . ?
S456 Mo5 S52 109.74(5) . . ?
O51 Mo5 S42 134.24(12) . . ?
O52 Mo5 S42 84.49(12) . . ?
S456 Mo5 S42 110.04(5) . . ?
S52 Mo5 S42 84.77(5) . . ?
O51 Mo5 S51 88.95(12) . . ?
O52 Mo5 S51 94.67(12) . . ?
S456 Mo5 S51 84.66(5) . . ?
S52 Mo5 S51 49.64(5) . . ?
S42 Mo5 S51 134.04(5) . . ?
O51 Mo5 S41 91.20(12) . . ?
O52 Mo5 S41 94.54(12) . . ?
S456 Mo5 S41 85.92(5) . . ?
S52 Mo5 S41 133.86(5) . . ?
S42 Mo5 S41 49.34(5) . . ?
S51 Mo5 S41 170.53(6) . . ?
O51 Mo5 Mo4 126.65(11) . . ?
O52 Mo5 Mo4 139.51(12) . . ?
S456 Mo5 Mo4 55.02(4) . . ?
S52 Mo5 Mo4 96.70(4) . . ?
S42 Mo5 Mo4 55.46(4) . . ?
S51 Mo5 Mo4 116.54(4) . . ?
S41 Mo5 Mo4 56.41(3) . . ?
O51 Mo5 Mo6 126.21(12) . . ?
O52 Mo5 Mo6 139.08(12) . . ?
S456 Mo5 Mo6 55.01(4) . . ?
S52 Mo5 Mo6 55.41(4) . . ?
S42 Mo5 Mo6 95.54(4) . . ?
S51 Mo5 Mo6 56.72(4) . . ?
S41 Mo5 Mo6 116.35(4) . . ?
Mo4 Mo5 Mo6 59.995(16) . . ?
O61 Mo6 O62 76.19(17) . . ?
O61 Mo6 S456 86.14(13) . . ?
O62 Mo6 S456 162.33(13) . . ?
O61 Mo6 S62 132.39(13) . . ?
O62 Mo6 S62 83.05(12) . . ?
S456 Mo6 S62 109.75(5) . . ?
O61 Mo6 S52 131.39(13) . . ?
O62 Mo6 S52 82.96(12) . . ?
S456 Mo6 S52 109.26(5) . . ?
S62 Mo6 S52 86.60(5) . . ?
O61 Mo6 S51 88.97(13) . . ?
O62 Mo6 S51 95.00(12) . . ?
S456 Mo6 S51 84.30(5) . . ?
S62 Mo6 S51 135.68(6) . . ?
S52 Mo6 S51 49.45(5) . . ?
O61 Mo6 S61 90.25(13) . . ?
O62 Mo6 S61 95.07(12) . . ?
S456 Mo6 S61 85.11(5) . . ?
S62 Mo6 S61 49.21(5) . . ?
S52 Mo6 S61 135.45(6) . . ?
S51 Mo6 S61 169.41(5) . . ?
O61 Mo6 Mo4 127.83(13) . . ?
O62 Mo6 Mo4 138.41(12) . . ?
S456 Mo6 Mo4 54.93(4) . . ?
S62 Mo6 Mo4 55.49(4) . . ?
S52 Mo6 Mo4 96.47(4) . . ?
S51 Mo6 Mo4 116.14(4) . . ?
S61 Mo6 Mo4 56.87(4) . . ?
O61 Mo6 Mo5 126.94(12) . . ?
O62 Mo6 Mo5 137.91(12) . . ?
S456 Mo6 Mo5 54.78(4) . . ?
S62 Mo6 Mo5 96.85(4) . . ?
S52 Mo6 Mo5 55.14(4) . . ?
S51 Mo6 Mo5 56.38(4) . . ?
S61 Mo6 Mo5 116.65(4) . . ?
Mo4 Mo6 Mo5 59.926(16) . . ?
S12 S11 Mo2 63.65(6) . . ?
S12 S11 Mo1 63.32(6) . . ?
Mo2 S11 Mo1 66.69(4) . . ?
S11 S12 Mo1 67.33(6) . . ?
S11 S12 Mo2 67.01(6) . . ?
Mo1 S12 Mo2 68.97(4) . . ?
S22 S21 Mo3 63.34(6) . . ?
S22 S21 Mo2 63.34(6) . . ?
Mo3 S21 Mo2 66.75(4) . . ?
S21 S22 Mo3 67.14(6) . . ?
S21 S22 Mo2 67.40(6) . . ?
Mo3 S22 Mo2 69.18(4) . . ?
S21 S22 Cs4 122.92(7) . . ?
Mo3 S22 Cs4 159.04(6) . . ?
Mo2 S22 Cs4 96.68(4) . . ?
S32 S31 Mo1 63.50(6) . . ?
S32 S31 Mo3 63.05(6) . . ?
Mo1 S31 Mo3 66.79(4) . . ?
S31 S32 Mo3 67.62(6) . . ?
S31 S32 Mo1 67.02(6) . . ?
Mo3 S32 Mo1 69.31(4) . . ?
S31 S32 Cs2 99.52(7) . . ?
Mo3 S32 Cs2 162.71(6) . . ?
Mo1 S32 Cs2 95.40(4) . . ?
S42 S41 Mo4 63.37(6) . . ?
S42 S41 Mo5 62.88(6) . . ?
Mo4 S41 Mo5 66.56(4) . . ?
S41 S42 Mo5 67.78(6) . . ?
S41 S42 Mo4 67.13(6) . . ?
Mo5 S42 Mo4 69.25(4) . . ?
S41 S42 Cs2 99.66(6) . . ?
Mo5 S42 Cs2 162.85(6) . . ?
Mo4 S42 Cs2 95.46(4) . . ?
S52 S51 Mo5 63.16(6) . . ?
S52 S51 Mo6 63.20(6) . . ?
Mo5 S51 Mo6 66.89(4) . . ?
S51 S52 Mo5 67.20(6) . . ?
S51 S52 Mo6 67.35(6) . . ?
Mo5 S52 Mo6 69.45(4) . . ?
S51 S52 Cs4 122.56(7) . . ?
Mo5 S52 Cs4 158.88(6) . . ?
Mo6 S52 Cs4 96.06(4) . . ?
S62 S61 Mo6 63.03(6) . . ?
S62 S61 Mo4 63.18(6) . . ?
Mo6 S61 Mo4 66.47(4) . . ?
S61 S62 Mo6 67.76(6) . . ?
S61 S62 Mo4 67.77(6) . . ?
Mo6 S62 Mo4 69.34(4) . . ?
Mo1 S123 Mo3 70.63(4) . . ?
Mo1 S123 Mo2 70.40(4) . . ?
Mo3 S123 Mo2 70.48(4) . . ?
Mo5 S456 Mo4 70.13(4) . . ?
Mo5 S456 Mo6 70.21(4) . . ?
Mo4 S456 Mo6 70.07(4) . . ?
Mo5 S456 Cs3 123.28(5) . . ?
Mo4 S456 Cs3 90.30(4) . . ?
Mo6 S456 Cs3 151.59(5) . . ?
C11 O11 Mo1 117.9(4) . . ?
C12 O12 Mo1 117.4(4) . . ?
C12 O12 Cs2 97.1(4) . . ?
Mo1 O12 Cs2 133.27(18) . . ?
C11 O13 Cs5 107.0(4) . 2_544 ?
C12 O14 Cs4 143.3(4) . 3_565 ?
C12 O14 Cs2 92.9(4) . . ?
Cs4 O14 Cs2 109.67(17) 3_565 . ?
C12 O14 Cs5 111.1(5) . 2_544 ?
Cs4 O14 Cs5 90.96(12) 3_565 2_544 ?
Cs2 O14 Cs5 105.28(15) . 2_544 ?
C21 O21 Mo2 117.8(4) . . ?
C22 O22 Mo2 117.3(4) . . ?
C22 O22 Cs4 120.9(4) . . ?
Mo2 O22 Cs4 120.07(16) . . ?
C21 O23 Cs1 122.8(4) . 2_545 ?
C21 O23 Cs5 115.8(4) . 3_565 ?
Cs1 O23 Cs5 104.99(13) 2_545 3_565 ?
C22 O24 Cs3 142.0(4) . 4_576 ?
C22 O24 Cs5 109.2(4) . 3_565 ?
Cs3 O24 Cs5 102.19(12) 4_576 3_565 ?
C31 O31 Mo3 118.0(4) . . ?
C32 O32 Mo3 117.9(4) . . ?
C32 O32 Cs1 82.4(3) . . ?
Mo3 O32 Cs1 139.71(17) . . ?
C31 O33 Cs4 106.5(4) . 2_545 ?
C31 O33 Cs5 116.6(5) . 3_665 ?
Cs4 O33 Cs5 87.08(13) 2_545 3_665 ?
C31 O33 Cs3 118.7(5) . 3_665 ?
Cs4 O33 Cs3 94.82(15) 2_545 3_665 ?
Cs5 O33 Cs3 121.38(14) 3_665 3_665 ?
C32 O34 Cs1 102.1(4) . . ?
C32 O34 Cs2 140.1(4) . 3_665 ?
Cs1 O34 Cs2 81.71(12) . 3_665 ?
C32 O34 Cs5 116.3(4) . 3_665 ?
Cs1 O34 Cs5 95.80(12) . 3_665 ?
Cs2 O34 Cs5 102.58(12) 3_665 3_665 ?
C41 O41 Mo4 118.0(4) . . ?
C41 O41 Cs3 105.4(3) . . ?
Mo4 O41 Cs3 130.43(17) . . ?
C42 O42 Mo4 117.7(4) . . ?
C42 O42 Cs2 97.1(3) . . ?
Mo4 O42 Cs2 135.83(17) . . ?
C41 O43 Cs5 108.7(4) . . ?
C41 O43 Cs3 87.5(4) . . ?
Cs5 O43 Cs3 124.08(14) . . ?
C42 O44 Cs5 116.2(4) . . ?
C42 O44 Cs2 93.9(4) . . ?
Cs5 O44 Cs2 111.98(14) . . ?
C51 O51 Mo5 117.9(4) . . ?
C51 O51 Cs3 99.5(3) . 3_675 ?
Mo5 O51 Cs3 130.19(17) . 3_675 ?
C52 O52 Mo5 117.9(4) . . ?
C52 O52 Cs1 83.8(3) . . ?
Mo5 O52 Cs1 138.98(17) . . ?
C51 O53 Cs5 116.3(4) . 4_676 ?
C51 O53 Cs3 90.5(4) . 3_675 ?
Cs5 O53 Cs3 109.09(16) 4_676 3_675 ?
C52 O54 Cs2 143.1(4) . 3_665 ?
C52 O54 Cs1 102.2(4) . . ?
Cs2 O54 Cs1 84.01(12) 3_665 . ?
C52 O54 Cs5 106.2(4) . 4_676 ?
Cs2 O54 Cs5 108.80(12) 3_665 4_676 ?
Cs1 O54 Cs5 98.47(12) . 4_676 ?
C61 O61 Mo6 117.4(4) . . ?
C62 O62 Mo6 118.3(4) . . ?
C62 O62 Cs4 114.8(4) . . ?
Mo6 O62 Cs4 125.83(17) . . ?
C61 O63 Cs1 126.4(5) . 2 ?
C62 O64 Cs1 118.9(5) . 2 ?
C62 O64 Cs5 133.9(4) . 4_576 ?
Cs1 O64 Cs5 92.94(11) 2 4_576 ?
O13 C11 O11 123.4(7) . . ?
O13 C11 C12 122.0(6) . . ?
O11 C11 C12 114.6(5) . . ?
O14 C12 O12 123.0(7) . . ?
O14 C12 C11 122.7(6) . . ?
O12 C12 C11 114.4(5) . . ?
O14 C12 Cs2 67.4(4) . . ?
O12 C12 Cs2 62.0(3) . . ?
C11 C12 Cs2 152.0(4) . . ?
O23 C21 O21 123.7(6) . . ?
O23 C21 C22 121.6(5) . . ?
O21 C21 C22 114.7(5) . . ?
O23 C21 Cs1 41.9(3) . 2_545 ?
O21 C21 Cs1 81.9(3) . 2_545 ?
C22 C21 Cs1 163.3(4) . 2_545 ?
O24 C22 O22 126.0(6) . . ?
O24 C22 C21 120.0(6) . . ?
O22 C22 C21 114.0(5) . . ?
O33 C31 O31 122.9(7) . . ?
O33 C31 C32 122.6(6) . . ?
O31 C31 C32 114.5(5) . . ?
O33 C31 Cs4 55.4(4) . 2_545 ?
O31 C31 Cs4 85.2(3) . 2_545 ?
C32 C31 Cs4 133.1(4) . 2_545 ?
O34 C32 O32 125.5(7) . . ?
O34 C32 C31 120.8(6) . . ?
O32 C32 C31 113.6(5) . . ?
O34 C32 Cs1 59.3(4) . . ?
O32 C32 Cs1 77.3(4) . . ?
C31 C32 Cs1 144.2(4) . . ?
O43 C41 O41 124.0(6) . . ?
O43 C41 C42 121.4(6) . . ?
O41 C41 C42 114.5(5) . . ?
O43 C41 Cs3 73.1(4) . . ?
O41 C41 Cs3 54.6(3) . . ?
C42 C41 Cs3 155.8(4) . . ?
O44 C42 O42 122.9(6) . . ?
O44 C42 C41 123.2(5) . . ?
O42 C42 C41 113.9(5) . . ?
O44 C42 Cs2 66.0(4) . . ?
O42 C42 Cs2 61.8(3) . . ?
C41 C42 Cs2 155.8(4) . . ?
O44 C42 Cs5 47.1(3) . . ?
O42 C42 Cs5 148.8(4) . . ?
C41 C42 Cs5 83.4(3) . . ?
Cs2 C42 Cs5 91.47(13) . . ?
O53 C51 O51 123.4(6) . . ?
O53 C51 C52 122.0(6) . . ?
O51 C51 C52 114.6(5) . . ?
O53 C51 Cs3 70.3(4) . 3_675 ?
O51 C51 Cs3 59.7(3) . 3_675 ?
C52 C51 Cs3 153.9(4) . 3_675 ?
O53 C51 Cs5 47.3(3) . 4_676 ?
O51 C51 Cs5 147.6(4) . 4_676 ?
C52 C51 Cs5 84.3(3) . 4_676 ?
Cs3 C51 Cs5 91.48(13) 3_675 4_676 ?
O54 C52 O52 125.1(6) . . ?
O54 C52 C51 121.2(6) . . ?
O52 C52 C51 113.7(5) . . ?
O54 C52 Cs1 59.7(4) . . ?
O52 C52 Cs1 76.7(3) . . ?
C51 C52 Cs1 145.4(4) . . ?
O63 C61 O61 123.6(7) . . ?
O63 C61 C62 121.2(6) . . ?
O61 C61 C62 115.1(6) . . ?
O63 C61 Cs1 39.2(4) . 2 ?
O61 C61 Cs1 162.7(5) . 2 ?
C62 C61 Cs1 82.2(3) . 2 ?
O64 C62 O62 126.1(7) . . ?
O64 C62 C61 120.9(6) . . ?
O62 C62 C61 113.0(5) . . ?
Cs1 O2W Cs5 89.9(4) . 3_665 ?
Cs1 O2W Cs3 128.2(4) . 4_676 ?
Cs5 O2W Cs3 98.1(4) 3_665 4_676 ?
Cs2 O4W Cs4 97.7(3) . 3_565 ?
Cs2 O4W Cs1 77.5(2) . 3_665 ?
Cs4 O4W Cs1 157.3(3) 3_565 3_665 ?
Cs3 O6W Cs4 96.09(18) . 4_675 ?

loop_
_geom_bond_atom_site_label_1
_geom_bond_atom_site_label_2
_geom_bond_distance
_geom_bond_site_symmetry_2
_geom_bond_publ_flag
Cs1 O63 3.068(6) 2_545 ?
Cs1 O23 3.100(5) 2 ?
Cs1 O34 3.253(5) . ?
Cs1 O64 3.273(5) 2_545 ?
Cs1 O54 3.398(5) . ?
Cs1 O2W 3.463(16) . ?
Cs1 O32 3.640(4) . ?
Cs1 C32 3.699(7) . ?
Cs1 O1W 3.718(9) . ?
Cs1 O52 3.766(4) . ?
Cs1 O4W 3.789(12) 3_665 ?
Cs1 C52 3.846(6) . ?
Cs2 O54 3.090(5) 3_665 ?
Cs2 O4W 3.108(8) . ?
Cs2 O42 3.167(4) . ?
Cs2 O12 3.224(4) . ?
Cs2 O44 3.265(5) . ?
Cs2 O3W 3.325(7) . ?
Cs2 O14 3.349(6) . ?
Cs2 O34 3.391(5) 3_665 ?
Cs2 C42 3.566(6) . ?
Cs2 C12 3.623(7) . ?
Cs2 S42 4.0633(15) . ?
Cs2 S32 4.0815(15) . ?
Cs3 O41 3.093(4) . ?
Cs3 O5W 3.166(9) . ?
Cs3 O24 3.186(5) 4_675 ?
Cs3 O51 3.196(4) 3_675 ?
Cs3 O6W 3.335(8) . ?
Cs3 O53 3.437(6) 3_675 ?
Cs3 O43 3.503(5) . ?
Cs3 O2W 3.566(15) 4_575 ?
Cs3 O33 3.580(6) 3_665 ?
Cs3 C51 3.652(7) 3_675 ?
Cs3 C41 3.658(6) . ?
Cs3 S456 4.0790(15) . ?
Cs4 O14 2.999(5) 3_565 ?
Cs4 O33 3.179(6) 2 ?
Cs4 O8W 3.283(9) . ?
Cs4 O62 3.348(4) . ?
Cs4 O6W 3.365(7) 4_576 ?
Cs4 O22 3.406(4) . ?
Cs4 Cl1 3.6569(18) . ?
Cs4 C31 3.705(6) 2 ?
Cs4 O4W 3.768(13) 3_565 ?
Cs4 S22 3.9288(16) . ?
Cs4 S52 4.0360(16) . ?
Cs4 Cs5 4.5380(7) 4_576 ?
Cs5 O44 3.126(4) . ?
Cs5 O53 3.135(5) 4_575 ?
Cs5 O14 3.356(6) 2_554 ?
Cs5 O43 3.393(5) . ?
Cs5 O34 3.398(5) 3_665 ?
Cs5 O33 3.405(5) 3_665 ?
Cs5 O23 3.441(5) 3_565 ?
Cs5 O54 3.459(5) 4_575 ?
Cs5 O13 3.485(5) 2_554 ?
Cs5 O2W 3.526(15) 3_665 ?
Cs5 O64 3.530(5) 4_675 ?
Cs5 O24 3.685(5) 3_565 ?
Mo1 O11 2.103(4) . ?
Mo1 O12 2.122(4) . ?
Mo1 S123 2.3588(15) . ?
Mo1 S12 2.4004(15) . ?
Mo1 S32 2.4019(15) . ?
Mo1 S31 2.4710(15) . ?
Mo1 S11 2.4790(15) . ?
Mo1 Mo2 2.7223(6) . ?
Mo1 Mo3 2.7294(6) . ?
Mo2 O21 2.091(4) . ?
Mo2 O22 2.132(4) . ?
Mo2 S123 2.3641(15) . ?
Mo2 S22 2.4066(15) . ?
Mo2 S12 2.4079(15) . ?
Mo2 S11 2.4736(15) . ?
Mo2 S21 2.4862(15) . ?
Mo2 Mo3 2.7274(6) . ?
Mo3 O31 2.102(4) . ?
Mo3 O32 2.137(4) . ?
Mo3 S123 2.3625(15) . ?
Mo3 S22 2.3975(15) . ?
Mo3 S32 2.3980(15) . ?
Mo3 S21 2.4718(15) . ?
Mo3 S31 2.4875(15) . ?
Mo4 O41 2.096(4) . ?
Mo4 O42 2.116(4) . ?
Mo4 S456 2.3720(15) . ?
Mo4 S42 2.3982(15) . ?
Mo4 S62 2.3993(14) . ?
Mo4 S41 2.4719(14) . ?
Mo4 S61 2.4886(15) . ?
Mo4 Mo5 2.7226(6) . ?
Mo4 Mo6 2.7245(6) . ?
Mo5 O51 2.093(4) . ?
Mo5 O52 2.138(4) . ?
Mo5 S456 2.3674(15) . ?
Mo5 S52 2.3896(15) . ?
Mo5 S42 2.3936(15) . ?
Mo5 S51 2.4688(15) . ?
Mo5 S41 2.4895(15) . ?
Mo5 Mo6 2.7268(6) . ?
Mo6 O61 2.096(4) . ?
Mo6 O62 2.128(4) . ?
Mo6 S456 2.3741(15) . ?
Mo6 S62 2.3901(15) . ?
Mo6 S52 2.3972(16) . ?
Mo6 S51 2.4785(15) . ?
Mo6 S61 2.4824(15) . ?
S11 S12 2.038(2) . ?
S21 S22 2.041(2) . ?
S31 S32 2.040(2) . ?
S41 S42 2.040(2) . ?
S51 S52 2.041(2) . ?
S61 S62 2.031(2) . ?
O11 C11 1.301(8) . ?
O12 C12 1.301(8) . ?
O13 C11 1.218(8) . ?
O13 Cs5 3.485(5) 2_544 ?
O14 C12 1.222(8) . ?
O14 Cs4 2.999(5) 3_565 ?
O14 Cs5 3.356(6) 2_544 ?
O21 C21 1.306(7) . ?
O22 C22 1.293(7) . ?
O23 C21 1.223(7) . ?
O23 Cs1 3.101(5) 2_545 ?
O23 Cs5 3.441(5) 3_565 ?
O24 C22 1.228(7) . ?
O24 Cs3 3.186(5) 4_576 ?
O24 Cs5 3.685(5) 3_565 ?
O31 C31 1.308(7) . ?
O32 C32 1.294(7) . ?
O33 C31 1.205(8) . ?
O33 Cs4 3.179(6) 2_545 ?
O33 Cs5 3.405(5) 3_665 ?
O33 Cs3 3.580(6) 3_665 ?
O34 C32 1.206(7) . ?
O34 Cs2 3.391(5) 3_665 ?
O34 Cs5 3.398(5) 3_665 ?
O41 C41 1.297(7) . ?
O42 C42 1.295(7) . ?
O43 C41 1.217(7) . ?
O44 C42 1.227(7) . ?
O51 C51 1.314(7) . ?
O51 Cs3 3.196(4) 3_675 ?
O52 C52 1.291(7) . ?
O53 C51 1.205(7) . ?
O53 Cs5 3.135(5) 4_676 ?
O53 Cs3 3.437(6) 3_675 ?
O54 C52 1.220(7) . ?
O54 Cs2 3.090(5) 3_665 ?
O54 Cs5 3.459(5) 4_676 ?
O61 C61 1.300(8) . ?
O62 C62 1.283(8) . ?
O63 C61 1.209(9) . ?
O63 Cs1 3.068(6) 2 ?
O64 C62 1.216(8) . ?
O64 Cs1 3.273(5) 2 ?
O64 Cs5 3.530(5) 4_576 ?
C11 C12 1.516(10) . ?
C21 C22 1.533(9) . ?
C21 Cs1 3.901(6) 2_545 ?
C31 C32 1.538(10) . ?
C31 Cs4 3.705(6) 2_545 ?
C41 C42 1.523(9) . ?
C51 C52 1.527(9) . ?
C51 Cs3 3.652(7) 3_675 ?
C51 Cs5 3.826(6) 4_676 ?
C61 C62 1.553(10) . ?
C61 Cs1 3.908(6) 2 ?
O2W Cs5 3.526(15) 3_665 ?
O2W Cs3 3.566(15) 4_676 ?
O4W Cs4 3.768(13) 3_565 ?
O4W Cs1 3.789(12) 3_665 ?
O6W Cs4 3.365(7) 4_675 ?
